data_2211483
loop_
_publ_author_name
'Zhang, Jun-Feng'
'Yu, Ming-Ming'
'Zhao, Xi-Juan'
'Ou, Xue-Mei'
'Fu, Wen-Fu'

_publ_section_title
;Di-\m-iodo-bis{[<i>N</i>,<i>N</i>-bis(diphenylphosphinomethyl)-2-pyridinamine-\k^2^<i>P</i>,<i>P</i>']copper(I)}
 dichloromethane solvate
;
_journal_coeditor_code JH2042
_journal_issue 12
_journal_name_full 'Acta Crystallographica Section E'
_journal_page_first m3498
_journal_page_last m3499
_journal_paper_doi 10.1107/S1600536806049701
_journal_volume 62
_journal_year 2006
_chemical_formula_iupac '[Cu2 I2 (C31 H28 N2 P2)2], C H2 Cl2'
_chemical_formula_moiety 'C62 H56 Cu2 I2 N4 P4, C H2 Cl2'
_chemical_formula_sum 'C63 H58 Cl2 Cu2 I2 N4 P4'
_chemical_formula_weight 1446.79
_chemical_name_systematic
;
Di-\m-iodo-bis{[N,N-bis(diphenylphosphinomethyl)-2-pyridinamine-
\k^2^P,P']copper(I)} dichloromethane solvate
;
_space_group_IT_number 2
_symmetry_cell_setting triclinic
_symmetry_space_group_name_Hall '-P 1'
_symmetry_space_group_name_H-M 'P -1'
_atom_sites_solution_hydrogens geom
_atom_sites_solution_primary direct
_atom_sites_solution_secondary difmap
_audit_creation_method SHELXL-97
_cell_angle_alpha 72.992(4)
_cell_angle_beta 81.788(5)
_cell_angle_gamma 81.119(5)
_cell_formula_units_Z 1
_cell_length_a 10.510(4)
_cell_length_b 11.879(4)
_cell_length_c 12.935(4)
_cell_measurement_reflns_used 3425
_cell_measurement_temperature 298(2)
_cell_measurement_theta_max 27.421
_cell_measurement_theta_min 2.44
_cell_volume 1517.6(9)
_computing_cell_refinement 'SAINT (Bruker, 2000)'
_computing_data_collection 'SMART (Bruker, 2000)'
_computing_data_reduction SAINT
_computing_molecular_graphics 'XP in SHELXTL (Bruker, 1998)'
_computing_publication_material 'SHELXTL (Bruker, 1998)'
_computing_structure_refinement 'SHELXL97 (Sheldrick, 1997)'
_computing_structure_solution 'SHELXS97 (Sheldrick, 1997)'
_diffrn_ambient_temperature 298(2)
_diffrn_measured_fraction_theta_full 0.984
_diffrn_measured_fraction_theta_max 0.984
_diffrn_measurement_device_type 'Bruker SMART APEX CCD'
_diffrn_measurement_method \w
_diffrn_radiation_monochromator graphite
_diffrn_radiation_source 'fine-focus sealed tube'
_diffrn_radiation_type MoK\a
_diffrn_radiation_wavelength 0.71073
_diffrn_reflns_av_R_equivalents 0.0330
_diffrn_reflns_av_sigmaI/netI 0.0583
_diffrn_reflns_limit_h_max 6
_diffrn_reflns_limit_h_min -12
_diffrn_reflns_limit_k_max 14
_diffrn_reflns_limit_k_min -13
_diffrn_reflns_limit_l_max 14
_diffrn_reflns_limit_l_min -15
_diffrn_reflns_number 7973
_diffrn_reflns_theta_full 25.01
_diffrn_reflns_theta_max 25.01
_diffrn_reflns_theta_min 1.97
_exptl_absorpt_coefficient_mu 1.954
_exptl_absorpt_correction_T_max 0.4441
_exptl_absorpt_correction_T_min 0.3429
_exptl_absorpt_correction_type multi-scan
_exptl_absorpt_process_details '(SADABS; Bruker, 2000)'
_exptl_crystal_colour colorless
_exptl_crystal_density_diffrn 1.583
_exptl_crystal_description block
_exptl_crystal_F_000 722
_exptl_crystal_size_max 0.55
_exptl_crystal_size_mid 0.47
_exptl_crystal_size_min 0.42
_refine_diff_density_max 0.643
_refine_diff_density_min -0.589
_refine_ls_extinction_coef 0.0052(6)
_refine_ls_extinction_expression Fc^*^=kFc[1+0.001xFc^2^\l^3^/sin(2\q)]^-1/4^
_refine_ls_extinction_method SHELXL97
_refine_ls_goodness_of_fit_ref 1.015
_refine_ls_hydrogen_treatment constr
_refine_ls_matrix_type full
_refine_ls_number_parameters 362
_refine_ls_number_reflns 5288
_refine_ls_number_restraints 27
_refine_ls_restrained_S_all 1.025
_refine_ls_R_factor_all 0.0548
_refine_ls_R_factor_gt 0.0367
_refine_ls_shift/su_max 0.000
_refine_ls_shift/su_mean 0.000
_refine_ls_structure_factor_coef Fsqd
_refine_ls_weighting_details 'calc w=1/[\s^2^(Fo^2^)+(0.0366P)^2^+0.656P] where P=(Fo^2^+2Fc^2^)/3'
_refine_ls_weighting_scheme calc
_refine_ls_wR_factor_gt 0.0838
_refine_ls_wR_factor_ref 0.0949
_reflns_number_gt 4019
_reflns_number_total 5288
_reflns_threshold_expression I>2\s(I)
_cod_data_source_file jh2042.cif
_cod_data_source_block I
_cod_database_code 2211483
_cod_database_fobs_code 2211483

loop_
_symmetry_equiv_pos_as_xyz
'x, y, z'
'-x, -y, -z'

loop_
_atom_site_type_symbol
_atom_site_label
_atom_site_fract_x
_atom_site_fract_y
_atom_site_fract_z
_atom_site_U_iso_or_equiv
_atom_site_adp_type
_atom_site_calc_flag
_atom_site_refinement_flags
_atom_site_occupancy
Cu Cu2 0.56363(5) 0.47231(4) 0.10564(4) 0.03834(16) Uani d . 1
I I1 0.31082(3) 0.49507(3) 0.08996(2) 0.04650(14) Uani d . 1
Cl Cl1 -0.0492(10) 0.0809(9) 0.5577(8) 0.196(3) Uani d PDU 0.50
Cl Cl2 -0.0337(7) -0.0784(9) 0.4328(8) 0.168(3) Uani d PDU 0.50
N N1 0.6210(3) 0.4696(3) 0.3744(3) 0.0382(8) Uani d . 1
N N2 0.7623(4) 0.3854(3) 0.5077(3) 0.0500(10) Uani d . 1
P P1 0.63471(10) 0.31553(9) 0.24065(9) 0.0360(3) Uani d . 1
P P2 0.57302(10) 0.62458(9) 0.17552(8) 0.0337(3) Uani d . 1
C C1 0.6010(4) 0.3512(4) 0.3741(3) 0.0400(10) Uani d . 1
H H1A 0.5118 0.3397 0.4017 0.048 Uiso calc R 1
H H1B 0.6554 0.2942 0.4247 0.048 Uiso calc R 1
C C2 0.5264(4) 0.5658(4) 0.3238(3) 0.0388(10) Uani d . 1
H H2A 0.5190 0.6293 0.3582 0.047 Uiso calc R 1
H H2B 0.4424 0.5373 0.3350 0.047 Uiso calc R 1
C C3 0.7006(4) 0.4852(4) 0.4457(3) 0.0386(10) Uani d . 1
C C4 0.7169(5) 0.5961(4) 0.4525(4) 0.0527(12) Uani d . 1
H H4 0.6763 0.6643 0.4074 0.063 Uiso calc R 1
C C5 0.7936(6) 0.6039(5) 0.5265(4) 0.0680(15) Uani d . 1
H H5 0.8037 0.6778 0.5332 0.082 Uiso calc R 1
C C6 0.8559(6) 0.5031(6) 0.5910(4) 0.0714(16) Uani d . 1
H H6 0.9079 0.5070 0.6421 0.086 Uiso calc R 1
C C7 0.8385(5) 0.3980(5) 0.5774(4) 0.0650(15) Uani d . 1
H H7 0.8826 0.3297 0.6193 0.078 Uiso calc R 1
C C8 0.5683(4) 0.1722(4) 0.2883(3) 0.0426(10) Uani d . 1
C C9 0.4402(5) 0.1714(5) 0.2778(4) 0.0629(14) Uani d . 1
H H9 0.3913 0.2409 0.2432 0.076 Uiso calc R 1
C C10 0.3837(7) 0.0669(6) 0.3188(5) 0.086(2) Uani d . 1
H H10 0.2968 0.0668 0.3120 0.103 Uiso calc R 1
C C11 0.4556(8) -0.0363(5) 0.3694(5) 0.0814(19) Uani d . 1
H H11 0.4178 -0.1063 0.3968 0.098 Uiso calc R 1
C C12 0.5816(7) -0.0354(5) 0.3791(5) 0.0726(17) Uani d . 1
H H12 0.6303 -0.1053 0.4131 0.087 Uiso calc R 1
C C13 0.6392(5) 0.0680(4) 0.3393(4) 0.0568(13) Uani d . 1
H H13 0.7261 0.0672 0.3469 0.068 Uiso calc R 1
C C14 0.8084(4) 0.2729(4) 0.2220(3) 0.0414(10) Uani d . 1
C C15 0.8972(5) 0.2993(5) 0.2751(5) 0.0618(14) Uani d . 1
H H15 0.8690 0.3350 0.3307 0.074 Uiso calc R 1
C C16 1.0292(5) 0.2744(6) 0.2483(6) 0.086(2) Uani d . 1
H H16 1.0880 0.2951 0.2848 0.103 Uiso calc R 1
C C17 1.0727(5) 0.2199(5) 0.1692(5) 0.0739(17) Uani d . 1
H H17 1.1611 0.2024 0.1517 0.089 Uiso calc R 1
C C18 0.9853(6) 0.1913(6) 0.1158(5) 0.0790(18) Uani d . 1
H H18 1.0146 0.1521 0.0628 0.095 Uiso calc R 1
C C19 0.8544(5) 0.2195(5) 0.1390(4) 0.0661(15) Uani d . 1
H H19 0.7964 0.2029 0.0991 0.079 Uiso calc R 1
C C20 0.7247(4) 0.6830(4) 0.1727(3) 0.0389(10) Uani d . 1
C C21 0.8378(4) 0.6140(5) 0.1525(4) 0.0562(13) Uani d . 1
H H21 0.8354 0.5431 0.1363 0.067 Uiso calc R 1
C C22 0.9563(5) 0.6512(6) 0.1564(5) 0.0806(19) Uani d . 1
H H22 1.0332 0.6046 0.1436 0.097 Uiso calc R 1
C C23 0.9593(6) 0.7562(7) 0.1790(5) 0.0805(19) Uani d . 1
H H23 1.0384 0.7804 0.1822 0.097 Uiso calc R 1
C C24 0.8469(6) 0.8257(5) 0.1968(4) 0.0694(16) Uani d . 1
H H24 0.8495 0.8976 0.2110 0.083 Uiso calc R 1
C C25 0.7301(5) 0.7896(4) 0.1938(4) 0.0504(12) Uani d . 1
H H25 0.6538 0.8372 0.2061 0.060 Uiso calc R 1
C C26 0.4590(4) 0.7567(3) 0.1322(3) 0.0371(10) Uani d . 1
C C27 0.3608(4) 0.7974(4) 0.1997(4) 0.0498(12) Uani d . 1
H H27 0.3514 0.7580 0.2734 0.060 Uiso calc R 1
C C28 0.2748(5) 0.8978(4) 0.1576(5) 0.0602(14) Uani d . 1
H H28 0.2093 0.9255 0.2037 0.072 Uiso calc R 1
C C29 0.2872(5) 0.9550(4) 0.0493(5) 0.0638(15) Uani d . 1
H H29 0.2299 1.0215 0.0215 0.077 Uiso calc R 1
C C30 0.3836(5) 0.9146(5) -0.0183(4) 0.0672(15) Uani d . 1
H H30 0.3922 0.9541 -0.0920 0.081 Uiso calc R 1
C C31 0.4685(5) 0.8153(4) 0.0221(4) 0.0559(13) Uani d . 1
H H31 0.5326 0.7875 -0.0250 0.067 Uiso calc R 1
C C32 0.0503(19) -0.017(2) 0.504(2) 0.196(7) Uani d PDU 0.50
H H32 0.1178 0.0207 0.4568 0.235 Uiso d PR 0.50
H H33 0.0786 -0.0818 0.5625 0.235 Uiso d PR 0.50

loop_
_atom_site_aniso_label
_atom_site_aniso_U_11
_atom_site_aniso_U_22
_atom_site_aniso_U_33
_atom_site_aniso_U_12
_atom_site_aniso_U_13
_atom_site_aniso_U_23
Cu2 0.0385(3) 0.0402(3) 0.0363(3) 0.0004(2) -0.0053(2) -0.0126(2)
I1 0.03115(17) 0.0662(2) 0.03980(19) -0.00239(13) 0.00070(12) -0.01476(15)
Cl1 0.237(9) 0.187(6) 0.165(6) -0.036(8) 0.041(6) -0.074(5)
Cl2 0.150(6) 0.170(5) 0.195(6) 0.042(5) -0.089(5) -0.065(4)
N1 0.049(2) 0.0334(19) 0.0302(19) 0.0002(16) -0.0053(16) -0.0074(15)
N2 0.051(2) 0.057(3) 0.039(2) 0.0019(19) -0.0079(18) -0.0109(19)
P1 0.0366(6) 0.0343(6) 0.0358(6) -0.0011(5) -0.0035(5) -0.0092(5)
P2 0.0328(6) 0.0340(6) 0.0326(6) 0.0011(5) -0.0032(4) -0.0091(5)
C1 0.046(2) 0.035(2) 0.036(2) -0.0010(19) -0.0030(19) -0.0083(19)
C2 0.040(2) 0.040(2) 0.035(2) -0.0017(19) 0.0008(18) -0.0107(19)
C3 0.041(2) 0.047(3) 0.027(2) -0.005(2) 0.0030(18) -0.0112(19)
C4 0.073(3) 0.050(3) 0.037(3) -0.013(2) -0.010(2) -0.010(2)
C5 0.084(4) 0.081(4) 0.052(3) -0.027(3) -0.013(3) -0.026(3)
C6 0.072(4) 0.101(5) 0.052(3) -0.023(3) -0.017(3) -0.026(3)
C7 0.060(3) 0.083(4) 0.047(3) 0.008(3) -0.016(3) -0.015(3)
C8 0.050(3) 0.040(3) 0.040(3) -0.006(2) -0.004(2) -0.014(2)
C9 0.069(4) 0.050(3) 0.066(4) -0.016(3) -0.017(3) -0.002(3)
C10 0.097(5) 0.075(4) 0.092(5) -0.051(4) -0.021(4) -0.008(4)
C11 0.125(6) 0.056(4) 0.070(4) -0.046(4) -0.006(4) -0.013(3)
C12 0.116(5) 0.035(3) 0.063(4) -0.002(3) -0.016(3) -0.007(3)
C13 0.071(3) 0.037(3) 0.061(3) -0.003(2) -0.014(3) -0.011(2)
C14 0.044(2) 0.037(2) 0.037(2) 0.000(2) -0.003(2) -0.0042(19)
C15 0.048(3) 0.067(4) 0.077(4) 0.001(3) -0.003(3) -0.036(3)
C16 0.042(3) 0.105(5) 0.128(6) -0.004(3) -0.011(3) -0.061(5)
C17 0.039(3) 0.088(4) 0.083(4) 0.008(3) 0.006(3) -0.019(3)
C18 0.061(4) 0.109(5) 0.061(4) 0.027(3) 0.002(3) -0.037(3)
C19 0.052(3) 0.097(4) 0.054(3) 0.011(3) -0.010(2) -0.036(3)
C20 0.036(2) 0.044(3) 0.033(2) -0.0044(19) -0.0051(18) -0.0038(19)
C21 0.043(3) 0.060(3) 0.060(3) -0.002(2) -0.003(2) -0.011(3)
C22 0.036(3) 0.110(5) 0.082(4) 0.001(3) -0.003(3) -0.011(4)
C23 0.061(4) 0.112(6) 0.064(4) -0.041(4) -0.018(3) 0.004(4)
C24 0.077(4) 0.071(4) 0.065(4) -0.031(3) -0.025(3) -0.007(3)
C25 0.051(3) 0.052(3) 0.048(3) -0.009(2) -0.010(2) -0.009(2)
C26 0.037(2) 0.033(2) 0.045(3) -0.0026(18) -0.0089(19) -0.014(2)
C27 0.045(3) 0.046(3) 0.055(3) 0.005(2) -0.004(2) -0.014(2)
C28 0.045(3) 0.057(3) 0.079(4) 0.014(2) -0.007(3) -0.030(3)
C29 0.062(3) 0.048(3) 0.080(4) 0.017(3) -0.030(3) -0.018(3)
C30 0.082(4) 0.058(3) 0.052(3) 0.018(3) -0.024(3) -0.007(3)
C31 0.065(3) 0.049(3) 0.049(3) 0.010(2) -0.007(2) -0.013(2)
C32 0.195(10) 0.198(9) 0.199(9) -0.004(8) -0.026(8) -0.066(7)

loop_
_atom_type_symbol
_atom_type_description
_atom_type_scat_dispersion_real
_atom_type_scat_dispersion_imag
_atom_type_scat_source
C C 0.0033 0.0016 'International Tables Vol C Tables 4.2.6.8 and 6.1.1.4'
H H 0.0000 0.0000 'International Tables Vol C Tables 4.2.6.8 and 6.1.1.4'
Cl Cl 0.1484 0.1585 'International Tables Vol C Tables 4.2.6.8 and 6.1.1.4'
Cu Cu 0.3201 1.2651 'International Tables Vol C Tables 4.2.6.8 and 6.1.1.4'
I I -0.4742 1.8119 'International Tables Vol C Tables 4.2.6.8 and 6.1.1.4'
N N 0.0061 0.0033 'International Tables Vol C Tables 4.2.6.8 and 6.1.1.4'
P P 0.1023 0.0942 'International Tables Vol C Tables 4.2.6.8 and 6.1.1.4'

loop_
_geom_angle_atom_site_label_1
_geom_angle_atom_site_label_2
_geom_angle_atom_site_label_3
_geom_angle_site_symmetry_1
_geom_angle_site_symmetry_3
_geom_angle
_geom_angle_publ_flag
P1 Cu2 P2 . . 101.06(5) yes
P1 Cu2 I1 . 2_665 118.65(4) yes
P2 Cu2 I1 . 2_665 111.47(4) yes
P1 Cu2 I1 . . 114.38(4) yes
P2 Cu2 I1 . . 100.28(3) ?
I1 Cu2 I1 2_665 . 109.13(2) yes
Cu2 I1 Cu2 2_665 . 70.87(2) ?
Cl2 Cl1 C32 2_556 2_556 106.0(16) ?
Cl2 Cl1 C32 2_556 . 66.8(13) ?
C32 Cl1 C32 2_556 . 39.9(14) ?
Cl1 Cl2 C32 2_556 2_556 81.6(13) ?
Cl1 Cl2 C32 2_556 . 44.1(12) ?
C32 Cl2 C32 2_556 . 38.0(12) ?
C3 N1 C1 . . 120.6(3) ?
C3 N1 C2 . . 120.8(3) ?
C1 N1 C2 . . 116.0(3) ?
C7 N2 C3 . . 117.3(4) ?
C14 P1 C8 . . 103.3(2) ?
C14 P1 C1 . . 106.3(2) ?
C8 P1 C1 . . 95.80(19) ?
C14 P1 Cu2 . . 112.98(14) ?
C8 P1 Cu2 . . 125.43(15) ?
C1 P1 Cu2 . . 110.56(14) ?
C26 P2 C20 . . 103.83(19) ?
C26 P2 C2 . . 104.85(19) ?
C20 P2 C2 . . 102.32(19) ?
C26 P2 Cu2 . . 116.81(14) ?
C20 P2 Cu2 . . 122.20(15) ?
C2 P2 Cu2 . . 104.68(14) ?
N1 C1 P1 . . 116.8(3) ?
N1 C1 H1A . . 108.1 ?
P1 C1 H1A . . 108.1 ?
N1 C1 H1B . . 108.1 ?
P1 C1 H1B . . 108.1 ?
H1A C1 H1B . . 107.3 ?
N1 C2 P2 . . 111.6(3) ?
N1 C2 H2A . . 109.3 ?
P2 C2 H2A . . 109.3 ?
N1 C2 H2B . . 109.3 ?
P2 C2 H2B . . 109.3 ?
H2A C2 H2B . . 108.0 ?
N2 C3 C4 . . 121.4(4) ?
N2 C3 N1 . . 116.2(4) ?
C4 C3 N1 . . 122.4(4) ?
C5 C4 C3 . . 118.9(5) ?
C5 C4 H4 . . 120.6 ?
C3 C4 H4 . . 120.6 ?
C4 C5 C6 . . 120.4(5) ?
C4 C5 H5 . . 119.8 ?
C6 C5 H5 . . 119.8 ?
C7 C6 C5 . . 117.3(5) ?
C7 C6 H6 . . 121.3 ?
C5 C6 H6 . . 121.3 ?
N2 C7 C6 . . 124.6(5) ?
N2 C7 H7 . . 117.7 ?
C6 C7 H7 . . 117.7 ?
C9 C8 C13 . . 119.1(4) ?
C9 C8 P1 . . 118.0(3) ?
C13 C8 P1 . . 122.9(4) ?
C8 C9 C10 . . 120.1(5) ?
C8 C9 H9 . . 120.0 ?
C10 C9 H9 . . 120.0 ?
C11 C10 C9 . . 120.2(6) ?
C11 C10 H10 . . 119.9 ?
C9 C10 H10 . . 119.9 ?
C12 C11 C10 . . 119.6(5) ?
C12 C11 H11 . . 120.2 ?
C10 C11 H11 . . 120.2 ?
C11 C12 C13 . . 121.0(5) ?
C11 C12 H12 . . 119.5 ?
C13 C12 H12 . . 119.5 ?
C8 C13 C12 . . 120.1(5) ?
C8 C13 H13 . . 119.9 ?
C12 C13 H13 . . 119.9 ?
C15 C14 C19 . . 117.5(4) ?
C15 C14 P1 . . 125.1(4) ?
C19 C14 P1 . . 117.0(4) ?
C14 C15 C16 . . 121.6(5) ?
C14 C15 H15 . . 119.2 ?
C16 C15 H15 . . 119.2 ?
C17 C16 C15 . . 120.3(6) ?
C17 C16 H16 . . 119.8 ?
C15 C16 H16 . . 119.8 ?
C16 C17 C18 . . 119.1(5) ?
C16 C17 H17 . . 120.5 ?
C18 C17 H17 . . 120.5 ?
C17 C18 C19 . . 121.1(5) ?
C17 C18 H18 . . 119.5 ?
C19 C18 H18 . . 119.5 ?
C18 C19 C14 . . 120.3(5) ?
C18 C19 H19 . . 119.8 ?
C14 C19 H19 . . 119.8 ?
C21 C20 C25 . . 119.5(4) ?
C21 C20 P2 . . 117.3(4) ?
C25 C20 P2 . . 123.2(3) ?
C20 C21 C22 . . 119.5(5) ?
C20 C21 H21 . . 120.3 ?
C22 C21 H21 . . 120.3 ?
C23 C22 C21 . . 120.0(5) ?
C23 C22 H22 . . 120.0 ?
C21 C22 H22 . . 120.0 ?
C24 C23 C22 . . 120.3(5) ?
C24 C23 H23 . . 119.8 ?
C22 C23 H23 . . 119.8 ?
C23 C24 C25 . . 120.1(6) ?
C23 C24 H24 . . 120.0 ?
C25 C24 H24 . . 120.0 ?
C24 C25 C20 . . 120.6(5) ?
C24 C25 H25 . . 119.7 ?
C20 C25 H25 . . 119.7 ?
C27 C26 C31 . . 118.6(4) ?
C27 C26 P2 . . 124.5(3) ?
C31 C26 P2 . . 116.7(3) ?
C26 C27 C28 . . 120.2(5) ?
C26 C27 H27 . . 119.9 ?
C28 C27 H27 . . 119.9 ?
C29 C28 C27 . . 120.1(5) ?
C29 C28 H28 . . 119.9 ?
C27 C28 H28 . . 119.9 ?
C28 C29 C30 . . 120.0(5) ?
C28 C29 H29 . . 120.0 ?
C30 C29 H29 . . 120.0 ?
C29 C30 C31 . . 120.4(5) ?
C29 C30 H30 . . 119.8 ?
C31 C30 H30 . . 119.8 ?
C30 C31 C26 . . 120.6(5) ?
C30 C31 H31 . . 119.7 ?
C26 C31 H31 . . 119.7 ?
C32 C32 Cl1 2_556 2_556 92(2) ?
C32 C32 Cl2 2_556 2_556 78.9(19) ?
Cl1 C32 Cl2 2_556 2_556 170(2) ?
C32 C32 Cl1 2_556 . 47.7(15) ?
Cl1 C32 Cl1 2_556 . 140.1(14) ?
Cl2 C32 Cl1 2_556 . 31.6(5) ?
C32 C32 Cl2 2_556 . 63.1(18) ?
Cl1 C32 Cl2 2_556 . 29.9(7) ?
Cl2 C32 Cl2 2_556 . 142.0(12) ?
Cl1 C32 Cl2 . . 110.6(10) ?
C32 C32 H32 2_556 . 121.8 ?
Cl1 C32 H32 2_556 . 90.1 ?
Cl2 C32 H32 2_556 . 89.6 ?
Cl1 C32 H32 . . 109.7 ?
Cl2 C32 H32 . . 109.7 ?
C32 C32 H33 2_556 . 123.3 ?
Cl1 C32 H33 2_556 . 94.3 ?
Cl2 C32 H33 2_556 . 95.3 ?
Cl1 C32 H33 . . 107.2 ?
Cl2 C32 H33 . . 105.1 ?
H32 C32 H33 . . 114.4 ?

loop_
_geom_bond_atom_site_label_1
_geom_bond_atom_site_label_2
_geom_bond_site_symmetry_2
_geom_bond_distance
_geom_bond_publ_flag
Cu2 P1 . 2.2620(13) yes
Cu2 P2 . 2.2662(13) yes
Cu2 I1 2_665 2.6313(9) yes
Cu2 I1 . 2.6597(10) yes
Cl1 Cl2 2_556 0.892(11) ?
Cl1 C32 2_556 1.25(2) ?
Cl1 C32 . 1.684(16) ?
Cl2 C32 2_556 1.56(2) ?
Cl2 C32 . 1.721(17) ?
N1 C3 . 1.397(5) ?
N1 C1 . 1.455(5) ?
N1 C2 . 1.457(5) ?
N2 C7 . 1.341(6) ?
N2 C3 . 1.351(5) ?
P1 C14 . 1.819(4) ?
P1 C8 . 1.843(4) ?
P1 C1 . 1.869(4) ?
P2 C26 . 1.819(4) ?
P2 C20 . 1.826(4) ?
P2 C2 . 1.860(4) ?
C1 H1A . 0.9700 ?
C1 H1B . 0.9700 ?
C2 H2A . 0.9700 ?
C2 H2B . 0.9700 ?
C3 C4 . 1.384(6) ?
C4 C5 . 1.367(7) ?
C4 H4 . 0.9300 ?
C5 C6 . 1.374(8) ?
C5 H5 . 0.9300 ?
C6 C7 . 1.354(7) ?
C6 H6 . 0.9300 ?
C7 H7 . 0.9300 ?
C8 C9 . 1.374(7) ?
C8 C13 . 1.379(6) ?
C9 C10 . 1.388(7) ?
C9 H9 . 0.9300 ?
C10 C11 . 1.375(9) ?
C10 H10 . 0.9300 ?
C11 C12 . 1.349(9) ?
C11 H11 . 0.9300 ?
C12 C13 . 1.382(7) ?
C12 H12 . 0.9300 ?
C13 H13 . 0.9300 ?
C14 C15 . 1.356(7) ?
C14 C19 . 1.394(6) ?
C15 C16 . 1.388(7) ?
C15 H15 . 0.9300 ?
C16 C17 . 1.355(8) ?
C16 H16 . 0.9300 ?
C17 C18 . 1.360(8) ?
C17 H17 . 0.9300 ?
C18 C19 . 1.376(7) ?
C18 H18 . 0.9300 ?
C19 H19 . 0.9300 ?
C20 C21 . 1.374(6) ?
C20 C25 . 1.382(6) ?
C21 C22 . 1.396(7) ?
C21 H21 . 0.9300 ?
C22 C23 . 1.367(9) ?
C22 H22 . 0.9300 ?
C23 C24 . 1.365(8) ?
C23 H23 . 0.9300 ?
C24 C25 . 1.370(7) ?
C24 H24 . 0.9300 ?
C25 H25 . 0.9300 ?
C26 C27 . 1.378(6) ?
C26 C31 . 1.387(6) ?
C27 C28 . 1.401(6) ?
C27 H27 . 0.9300 ?
C28 C29 . 1.364(7) ?
C28 H28 . 0.9300 ?
C29 C30 . 1.366(7) ?
C29 H29 . 0.9300 ?
C30 C31 . 1.381(7) ?
C30 H30 . 0.9300 ?
C31 H31 . 0.9300 ?
C32 C32 2_556 1.08(4) ?
C32 H32 . 0.9444 ?
C32 H33 . 0.9520 ?
